data_4315782
loop_
_publ_author_name
'Alexander Rothenberger'
'Collin Morris'
'Mercouri G. Kanatzidis'

_publ_contact_author
;
      Prof. M. G. Kanatzidis
      Department of Chemistry
      2145 Sheridan Road
      Northwestern University
      Evanston, IL 60208-3113
      USA
;
_publ_contact_author_email m-kanatzidis@northwestern.edu
_publ_contact_author_fax 'Int + 847-491-5937'
_publ_contact_author_phone 'Int + 847-467-1541'
_publ_section_title
;
 Synthesis of Alkali Metal Indium Thiophosphates Containing the Discrete
 Anions [In(PS4)(PS5)2]6- and [In(PS4)2(PS5)]6-
;
_journal_name_full 'Inorganic Chemistry'
_journal_page_first 5598
_journal_page_last 5602
_journal_paper_doi 10.1021/ic100495b
_journal_volume 49
_journal_year 2010
_chemical_formula_sum 'Cs6 In P3 S13.5'
_chemical_formula_weight 1438.00
_chemical_name_systematic
; 
 ? 
;
_space_group_IT_number 2
_symmetry_cell_setting triclinic
_symmetry_space_group_name_Hall '-P 1'
_symmetry_space_group_name_H-M 'P -1'
_atom_sites_solution_hydrogens undef
_atom_sites_solution_primary direct
_atom_sites_solution_secondary difmap
_audit_creation_method SHELXL-97
_cell_angle_alpha 78.192(5)
_cell_angle_beta 77.332(5)
_cell_angle_gamma 81.150(5)
_cell_formula_units_Z 2
_cell_length_a 8.5474(5)
_cell_length_b 10.8068(6)
_cell_length_c 16.6108(9)
_cell_measurement_reflns_used 13426
_cell_measurement_temperature 293(2)
_cell_measurement_theta_max 29.55
_cell_measurement_theta_min 2.50
_cell_volume 1455.74(15)
_computing_cell_refinement 'stoe x-area'
_computing_data_collection 'stoe x-area'
_computing_data_reduction 'stoe x-area'
_computing_molecular_graphics 'SHELXTL-97 (Sheldrick, 1997)'
_computing_publication_material 'SHELXTL-97 (Sheldrick, 1997)'
_computing_structure_refinement 'SHELXL-97 (Sheldrick, 1997)'
_computing_structure_solution 'SHELXS-97 (Sheldrick, 1990)'
_diffrn_ambient_temperature 293(2)
_diffrn_detector_area_resol_mean 6.67
_diffrn_measured_fraction_theta_full 0.938
_diffrn_measured_fraction_theta_max 0.918
_diffrn_measurement_device_type 'stoe ipds 2t'
_diffrn_measurement_method rotation
_diffrn_radiation_monochromator graphite
_diffrn_radiation_source 'fine-focus sealed tube'
_diffrn_radiation_type MoK\a
_diffrn_radiation_wavelength 0.71073
_diffrn_reflns_av_R_equivalents 0.0518
_diffrn_reflns_av_sigmaI/netI 0.0480
_diffrn_reflns_limit_h_max 11
_diffrn_reflns_limit_h_min -11
_diffrn_reflns_limit_k_max 14
_diffrn_reflns_limit_k_min -14
_diffrn_reflns_limit_l_max 22
_diffrn_reflns_limit_l_min -22
_diffrn_reflns_number 13817
_diffrn_reflns_theta_full 25.00
_diffrn_reflns_theta_max 29.15
_diffrn_reflns_theta_min 2.46
_exptl_absorpt_coefficient_mu 9.332
_exptl_absorpt_correction_T_max 0.1662
_exptl_absorpt_correction_T_min 0.0895
_exptl_absorpt_correction_type numerical
_exptl_absorpt_process_details 'stoe x-red 32'
_exptl_crystal_colour yellow
_exptl_crystal_density_diffrn 3.281
_exptl_crystal_density_method 'not measured'
_exptl_crystal_description block
_exptl_crystal_F_000 1280
_exptl_crystal_size_max 0.50
_exptl_crystal_size_mid 0.30
_exptl_crystal_size_min 0.30
_refine_diff_density_max 3.319
_refine_diff_density_min -3.371
_refine_diff_density_rms 0.249
_refine_ls_extinction_method none
_refine_ls_goodness_of_fit_ref 1.054
_refine_ls_hydrogen_treatment undef
_refine_ls_matrix_type full
_refine_ls_number_parameters 262
_refine_ls_number_reflns 7216
_refine_ls_number_restraints 0
_refine_ls_restrained_S_all 1.054
_refine_ls_R_factor_all 0.0551
_refine_ls_R_factor_gt 0.0486
_refine_ls_shift/su_max 0.001
_refine_ls_shift/su_mean 0.000
_refine_ls_structure_factor_coef Fsqd
_refine_ls_weighting_details 'calc w=1/[\s^2^(Fo^2^)+(0.0474P)^2^+15.3466P] where P=(Fo^2^+2Fc^2^)/3'
_refine_ls_weighting_scheme calc
_refine_ls_wR_factor_gt 0.1194
_refine_ls_wR_factor_ref 0.1234
_reflns_number_gt 6452
_reflns_number_total 7216
_reflns_threshold_expression >2sigma(I)
_cod_data_source_file ic100495b_si_001_1.cif
_cod_data_source_block 3
_cod_original_cell_volume 1455.74(14)
_cod_original_formula_sum 'Cs6 In P3 S13.50'
_cod_database_code 4315782

loop_
_symmetry_equiv_pos_as_xyz
'x, y, z'
'-x, -y, -z'

loop_
_atom_site_label
_atom_site_type_symbol
_atom_site_fract_x
_atom_site_fract_y
_atom_site_fract_z
_atom_site_U_iso_or_equiv
_atom_site_adp_type
_atom_site_occupancy
_atom_site_symmetry_multiplicity
_atom_site_calc_flag
_atom_site_refinement_flags
_atom_site_disorder_assembly
_atom_site_disorder_group
In1 In 0.52046(6) 0.62375(5) 0.73552(3) 0.02307(11) Uani 1 1 d . . .
Cs1 Cs 0.01399(8) 0.08770(8) 0.32885(5) 0.05458(18) Uani 1 1 d . . .
Cs2 Cs 0.05140(6) 0.36553(7) 0.77349(4) 0.04491(16) Uani 1 1 d . . .
Cs3 Cs 0.2597(2) 0.59773(15) 0.48514(9) 0.0610(4) Uani 0.50 1 d P . 1
Cs3' Cs 0.17047(18) 0.65285(18) 0.46675(8) 0.0547(4) Uani 0.50 1 d P . 2
Cs4 Cs 0.25338(6) 0.99488(5) 0.05422(4) 0.03664(13) Uani 1 1 d . . .
Cs5 Cs 0.44907(8) 0.06618(5) 0.66888(4) 0.04201(14) Uani 1 1 d . . .
Cs6 Cs 0.26383(5) 0.43186(4) 0.00256(3) 0.02907(11) Uani 1 1 d . . .
S1' S 0.5286(4) 0.7196(4) 0.5180(2) 0.0270(7) Uani 0.50 1 d P . 2
S1 S 0.4673(6) 0.7650(4) 0.6000(3) 0.0320(8) Uani 0.50 1 d P . 1
S2' S 0.8904(6) 0.7161(5) 0.4236(3) 0.0471(11) Uani 0.50 1 d P . 2
S2 S 0.7416(7) 0.6578(5) 0.4463(3) 0.0512(12) Uani 0.50 1 d P . 1
S3 S 0.8127(2) 0.6458(2) 0.63650(11) 0.0310(4) Uani 1 1 d . . .
S4' S 0.7424(10) 0.9537(7) 0.5278(5) 0.0412(16) Uani 0.50 1 d P . 2
S4 S 0.7871(10) 0.9210(7) 0.5095(4) 0.0424(15) Uani 0.50 1 d P . 1
S5' S 0.3735(5) 0.7646(4) 0.6236(2) 0.0254(7) Uani 0.50 1 d P . 2
S6 S 0.4597(2) 0.42127(18) 0.69037(12) 0.0273(3) Uani 1 1 d . . .
S7 S 0.6259(2) 0.44085(16) 0.84416(11) 0.0228(3) Uani 1 1 d . . .
S8 S 0.7577(2) 0.19809(19) 0.73905(14) 0.0331(4) Uani 1 1 d . . .
S9 S 0.3959(2) 0.20453(18) 0.86514(12) 0.0295(4) Uani 1 1 d . . .
S10 S 0.2008(2) 0.65563(19) 0.81563(14) 0.0324(4) Uani 1 1 d . . .
S11 S 0.4174(2) 0.76059(18) 0.92366(11) 0.0262(3) Uani 1 1 d . . .
S12 S 0.5818(2) 0.78873(18) 0.81285(11) 0.0269(3) Uani 1 1 d . . .
S13 S 0.1400(2) 0.96651(18) 0.83436(13) 0.0324(4) Uani 1 1 d . . .
S14 S 0.0477(2) 0.7441(2) 1.00284(13) 0.0339(4) Uani 1 1 d . . .
P1' P 0.7555(8) 0.7701(8) 0.5263(5) 0.0248(13) Uani 0.50 1 d P . 2
P1 P 0.7141(9) 0.7494(8) 0.5425(5) 0.0254(12) Uani 0.50 1 d P . 1
P2 P 0.56065(19) 0.30782(16) 0.78651(11) 0.0186(3) Uani 1 1 d . . .
P3 P 0.1868(2) 0.78805(17) 0.88948(12) 0.0226(3) Uani 1 1 d . . .

loop_
_atom_site_aniso_label
_atom_site_aniso_U_11
_atom_site_aniso_U_22
_atom_site_aniso_U_33
_atom_site_aniso_U_23
_atom_site_aniso_U_13
_atom_site_aniso_U_12
In1 0.0300(2) 0.0223(2) 0.0179(2) -0.00282(17) -0.00521(18) -0.00631(18)
Cs1 0.0518(3) 0.0708(4) 0.0532(4) -0.0285(3) -0.0245(3) 0.0004(3)
Cs2 0.0239(2) 0.0791(4) 0.0364(3) -0.0205(3) -0.00081(19) -0.0137(2)
Cs3 0.0843(11) 0.0579(8) 0.0361(7) -0.0192(6) -0.0093(7) 0.0177(8)
Cs3' 0.0468(7) 0.0832(11) 0.0345(6) -0.0181(7) 0.0076(5) -0.0202(7)
Cs4 0.0296(2) 0.0345(2) 0.0383(3) -0.0025(2) 0.0020(2) 0.00212(19)
Cs5 0.0563(3) 0.0347(3) 0.0395(3) -0.0030(2) -0.0172(3) -0.0124(2)
Cs6 0.0284(2) 0.0299(2) 0.0311(2) -0.00805(19) -0.00997(18) -0.00039(17)
S1' 0.0268(15) 0.0393(19) 0.0167(14) -0.0054(14) -0.0065(12) -0.0047(14)
S1 0.032(2) 0.0290(19) 0.036(2) -0.0001(16) -0.0136(18) -0.0034(15)
S2' 0.051(2) 0.068(3) 0.0153(16) -0.0105(19) 0.0046(17) 0.003(2)
S2 0.071(3) 0.056(3) 0.029(2) -0.016(2) -0.016(2) 0.006(3)
S3 0.0272(8) 0.0435(10) 0.0205(8) -0.0025(7) -0.0012(7) -0.0081(8)
S4' 0.049(4) 0.034(3) 0.040(4) -0.007(2) -0.003(3) -0.009(2)
S4 0.059(5) 0.038(4) 0.031(3) 0.009(3) -0.013(3) -0.025(3)
S5' 0.0173(16) 0.0339(19) 0.0211(15) -0.0017(14) -0.0017(13) 0.0016(13)
S6 0.0306(8) 0.0291(8) 0.0260(8) -0.0029(7) -0.0118(7) -0.0092(7)
S7 0.0240(7) 0.0261(8) 0.0223(7) -0.0074(6) -0.0087(6) -0.0044(6)
S8 0.0237(8) 0.0364(10) 0.0396(10) -0.0182(9) 0.0011(7) 0.0003(7)
S9 0.0283(8) 0.0296(9) 0.0287(8) -0.0009(7) 0.0011(7) -0.0128(7)
S10 0.0329(9) 0.0295(9) 0.0418(10) -0.0116(8) -0.0166(8) -0.0041(7)
S11 0.0202(7) 0.0371(9) 0.0231(8) -0.0104(7) -0.0059(6) 0.0002(6)
S12 0.0261(8) 0.0300(8) 0.0256(8) -0.0076(7) -0.0012(7) -0.0088(7)
S13 0.0317(9) 0.0267(8) 0.0358(10) -0.0002(8) -0.0057(8) -0.0026(7)
S14 0.0256(8) 0.0349(10) 0.0347(10) 0.0000(8) 0.0021(7) -0.0028(7)
P1' 0.018(3) 0.035(3) 0.019(3) -0.001(2) -0.001(2) -0.006(2)
P1 0.028(4) 0.033(3) 0.016(3) -0.004(2) -0.006(2) -0.006(2)
P2 0.0159(6) 0.0203(7) 0.0199(7) -0.0056(6) -0.0010(6) -0.0040(6)
P3 0.0188(7) 0.0233(8) 0.0266(8) -0.0052(7) -0.0060(6) -0.0015(6)

loop_
_atom_type_symbol
_atom_type_description
_atom_type_scat_dispersion_real
_atom_type_scat_dispersion_imag
_atom_type_scat_source
P P 0.1023 0.0942 'International Tables Vol C Tables 4.2.6.8 and 6.1.1.4'
S S 0.1246 0.1234 'International Tables Vol C Tables 4.2.6.8 and 6.1.1.4'
In In -0.7276 1.3100 'International Tables Vol C Tables 4.2.6.8 and 6.1.1.4'
Cs Cs -0.3680 2.1192 'International Tables Vol C Tables 4.2.6.8 and 6.1.1.4'

loop_
_geom_angle_atom_site_label_1
_geom_angle_atom_site_label_2
_geom_angle_atom_site_label_3
_geom_angle
_geom_angle_site_symmetry_1
_geom_angle_site_symmetry_3
_geom_angle_publ_flag
S1 In1 S12 100.75(10) . . ?
S1 In1 S5' 18.27(11) . . ?
S12 In1 S5' 102.19(10) . . ?
S1 In1 S7 163.61(12) . . ?
S12 In1 S7 90.39(6) . . ?
S5' In1 S7 165.86(10) . . ?
S1 In1 S6 92.42(10) . . ?
S12 In1 S6 166.70(6) . . ?
S5' In1 S6 89.72(10) . . ?
S7 In1 S6 77.16(6) . . ?
S1 In1 S3 74.60(12) . . ?
S12 In1 S3 87.48(6) . . ?
S5' In1 S3 92.87(10) . . ?
S7 In1 S3 94.11(6) . . ?
S6 In1 S3 97.94(6) . . ?
S1 In1 S10 93.45(12) . . ?
S12 In1 S10 88.96(6) . . ?
S5' In1 S10 75.31(10) . . ?
S7 In1 S10 98.78(6) . . ?
S6 In1 S10 88.35(6) . . ?
S3 In1 S10 166.64(7) . . ?
S4' Cs1 S13 159.10(11) 2_666 2_566 ?
S4' Cs1 S5' 118.72(12) 2_666 2_566 ?
S13 Cs1 S5' 80.21(7) 2_566 2_566 ?
S4' Cs1 S4 9.34(12) 2_666 2_666 ?
S13 Cs1 S4 167.86(14) 2_566 2_666 ?
S5' Cs1 S4 109.55(15) 2_566 2_666 ?
S4' Cs1 S4 77.10(17) 2_666 1_445 ?
S13 Cs1 S4 104.66(13) 2_566 1_445 ?
S5' Cs1 S4 68.00(15) 2_566 1_445 ?
S4 Cs1 S4 73.6(2) 2_666 1_445 ?
S4' Cs1 S3 59.06(13) 2_666 2_666 ?
S13 Cs1 S3 133.59(5) 2_566 2_666 ?
S5' Cs1 S3 92.14(7) 2_566 2_666 ?
S4 Cs1 S3 55.11(12) 2_666 2_666 ?
S4 Cs1 S3 114.66(13) 1_445 2_666 ?
S4' Cs1 S8 86.59(11) 2_666 2_656 ?
S13 Cs1 S8 72.53(5) 2_566 2_656 ?
S5' Cs1 S8 142.46(7) 2_566 2_656 ?
S4 Cs1 S8 95.49(14) 2_666 2_656 ?
S4 Cs1 S8 94.23(13) 1_445 2_656 ?
S3 Cs1 S8 125.35(5) 2_666 2_656 ?
S4' Cs1 S4' 78.0(2) 2_666 1_445 ?
S13 Cs1 S4' 106.69(14) 2_566 1_445 ?
S5' Cs1 S4' 61.41(14) 2_566 1_445 ?
S4 Cs1 S4' 73.34(16) 2_666 1_445 ?
S4 Cs1 S4' 7.95(14) 1_445 1_445 ?
S3 Cs1 S4' 109.29(12) 2_666 1_445 ?
S8 Cs1 S4' 102.18(11) 2_656 1_445 ?
S4' Cs1 S10 142.11(13) 2_666 2_566 ?
S13 Cs1 S10 55.44(4) 2_566 2_566 ?
S5' Cs1 S10 53.28(7) 2_566 2_566 ?
S4 Cs1 S10 136.12(13) 2_666 2_566 ?
S4 Cs1 S10 119.41(14) 1_445 2_566 ?
S3 Cs1 S10 83.32(5) 2_666 2_566 ?
S8 Cs1 S10 122.51(5) 2_656 2_566 ?
S4' Cs1 S10 113.89(13) 1_445 2_566 ?
S4' Cs1 S12 78.21(14) 2_666 2_666 ?
S13 Cs1 S12 95.71(4) 2_566 2_666 ?
S5' Cs1 S12 132.40(8) 2_566 2_666 ?
S4 Cs1 S12 83.07(12) 2_666 2_666 ?
S4 Cs1 S12 154.11(14) 1_445 2_666 ?
S3 Cs1 S12 56.91(4) 2_666 2_666 ?
S8 Cs1 S12 76.61(4) 2_656 2_666 ?
S4' Cs1 S12 156.20(15) 1_445 2_666 ?
S10 Cs1 S12 85.28(5) 2_566 2_666 ?
S4' Cs1 P1' 28.95(17) 2_666 2_666 ?
S13 Cs1 P1' 164.48(10) 2_566 2_666 ?
S5' Cs1 P1' 101.71(13) 2_566 2_666 ?
S4 Cs1 P1' 23.60(16) 2_666 2_666 ?
S4 Cs1 P1' 90.18(15) 1_445 2_666 ?
S3 Cs1 P1' 31.62(11) 2_666 2_666 ?
S8 Cs1 P1' 111.50(13) 2_656 2_666 ?
S4' Cs1 P1' 87.40(16) 1_445 2_666 ?
S10 Cs1 P1' 113.29(13) 2_566 2_666 ?
S12 Cs1 P1' 71.48(9) 2_666 2_666 ?
S4' Cs1 P3 163.03(14) 2_666 2_566 ?
S13 Cs1 P3 27.50(4) 2_566 2_566 ?
S5' Cs1 P3 69.01(7) 2_566 2_566 ?
S4 Cs1 P3 162.46(12) 2_666 2_566 ?
S4 Cs1 P3 119.52(13) 1_445 2_566 ?
S3 Cs1 P3 107.37(4) 2_666 2_566 ?
S8 Cs1 P3 94.96(5) 2_656 2_566 ?
S4' Cs1 P3 117.95(14) 1_445 2_566 ?
S10 Cs1 P3 28.79(4) 2_566 2_566 ?
S12 Cs1 P3 85.70(4) 2_666 2_566 ?
P1' Cs1 P3 138.96(12) 2_666 2_566 ?
S2' Cs2 S8 63.36(10) 2_666 1_455 ?
S2' Cs2 S6 78.39(9) 2_666 . ?
S8 Cs2 S6 139.50(4) 1_455 . ?
S2' Cs2 S7 107.90(9) 2_666 1_455 ?
S8 Cs2 S7 56.48(4) 1_455 1_455 ?
S6 Cs2 S7 157.76(5) . 1_455 ?
S2' Cs2 S14 145.76(10) 2_666 2_567 ?
S8 Cs2 S14 91.52(5) 1_455 2_567 ?
S6 Cs2 S14 115.95(5) . 2_567 ?
S7 Cs2 S14 71.15(4) 1_455 2_567 ?
S2' Cs2 S9 106.37(10) 2_666 . ?
S8 Cs2 S9 122.17(5) 1_455 . ?
S6 Cs2 S9 55.14(4) . . ?
S7 Cs2 S9 137.25(4) 1_455 . ?
S14 Cs2 S9 66.12(4) 2_567 . ?
S2' Cs2 S2 22.81(13) 2_666 2_666 ?
S8 Cs2 S2 86.16(10) 1_455 2_666 ?
S6 Cs2 S2 56.20(10) . 2_666 ?
S7 Cs2 S2 125.96(10) 1_455 2_666 ?
S14 Cs2 S2 155.21(10) 2_567 2_666 ?
S9 Cs2 S2 94.39(10) . 2_666 ?
S2' Cs2 S10 124.16(10) 2_666 . ?
S8 Cs2 S10 153.99(5) 1_455 . ?
S6 Cs2 S10 61.13(4) . . ?
S7 Cs2 S10 99.38(4) 1_455 . ?
S14 Cs2 S10 88.80(5) 2_567 . ?
S9 Cs2 S10 81.48(4) . . ?
S2 Cs2 S10 103.91(10) 2_666 . ?
S2' Cs2 S3 73.74(10) 2_666 1_455 ?
S8 Cs2 S3 80.38(5) 1_455 1_455 ?
S6 Cs2 S3 102.15(4) . 1_455 ?
S7 Cs2 S3 61.08(4) 1_455 1_455 ?
S14 Cs2 S3 127.36(4) 2_567 1_455 ?
S9 Cs2 S3 155.56(4) . 1_455 ?
S2 Cs2 S3 76.59(9) 2_666 1_455 ?
S10 Cs2 S3 78.83(4) . 1_455 ?
S2' Cs2 Cs5 54.29(9) 2_666 . ?
S8 Cs2 Cs5 89.40(3) 1_455 . ?
S6 Cs2 Cs5 55.82(3) . . ?
S7 Cs2 Cs5 145.11(3) 1_455 . ?
S14 Cs2 Cs5 106.16(4) 2_567 . ?
S9 Cs2 Cs5 52.63(3) . . ?
S2 Cs2 Cs5 49.20(9) 2_666 . ?
S10 Cs2 Cs5 115.45(3) . . ?
S3 Cs2 Cs5 125.46(3) 1_455 . ?
S2' Cs2 Cs6 150.36(9) 2_666 1_556 ?
S8 Cs2 Cs6 138.76(4) 1_455 1_556 ?
S6 Cs2 Cs6 73.95(3) . 1_556 ?
S7 Cs2 Cs6 101.74(3) 1_455 1_556 ?
S14 Cs2 Cs6 47.24(3) 2_567 1_556 ?
S9 Cs2 Cs6 48.04(3) . 1_556 ?
S2 Cs2 Cs6 129.92(9) 2_666 1_556 ?
S10 Cs2 Cs6 48.12(3) . 1_556 ?
S3 Cs2 Cs6 122.28(3) 1_455 1_556 ?
Cs5 Cs2 Cs6 100.216(15) . 1_556 ?
S2' Cs2 Cs6 151.96(9) 2_666 2_566 ?
S8 Cs2 Cs6 99.44(3) 1_455 2_566 ?
S6 Cs2 Cs6 121.03(3) . 2_566 ?
S7 Cs2 Cs6 46.40(3) 1_455 2_566 ?
S14 Cs2 Cs6 48.03(3) 2_567 2_566 ?
S9 Cs2 Cs6 101.56(3) . 2_566 ?
S2 Cs2 Cs6 156.56(9) 2_666 2_566 ?
S10 Cs2 Cs6 62.29(3) . 2_566 ?
S3 Cs2 Cs6 81.90(3) 1_455 2_566 ?
Cs5 Cs2 Cs6 152.460(18) . 2_566 ?
Cs6 Cs2 Cs6 56.571(12) 1_556 2_566 ?
S2 Cs3 S6 99.85(12) 2_666 2_666 ?
S2 Cs3 S1 111.70(14) 2_666 . ?
S6 Cs3 S1 100.79(10) 2_666 . ?
S2 Cs3 S3 57.87(11) 2_666 2_666 ?
S6 Cs3 S3 67.21(4) 2_666 2_666 ?
S1 Cs3 S3 160.07(10) . 2_666 ?
S2 Cs3 P1 30.01(14) 2_666 2_666 ?
S6 Cs3 P1 75.98(10) 2_666 2_666 ?
S1 Cs3 P1 133.91(15) . 2_666 ?
S3 Cs3 P1 30.15(12) 2_666 2_666 ?
S2 Cs3 S8 134.84(11) 2_666 2_666 ?
S6 Cs3 S8 53.75(5) 2_666 2_666 ?
S1 Cs3 S8 109.22(8) . 2_666 ?
S3 Cs3 S8 77.26(5) 2_666 2_666 ?
P1 Cs3 S8 105.15(12) 2_666 2_666 ?
S2 Cs3 S3 85.81(13) 2_666 1_455 ?
S6 Cs3 S3 159.30(7) 2_666 1_455 ?
S1 Cs3 S3 95.44(9) . 1_455 ?
S3 Cs3 S3 100.28(6) 2_666 1_455 ?
P1 Cs3 S3 101.74(11) 2_666 1_455 ?
S8 Cs3 S3 108.64(6) 2_666 1_455 ?
S2 Cs3 S6 55.59(12) 2_666 . ?
S6 Cs3 S6 108.92(6) 2_666 . ?
S1 Cs3 S6 56.10(7) . . ?
S3 Cs3 S6 111.17(6) 2_666 . ?
P1 Cs3 S6 81.02(13) 2_666 . ?
S8 Cs3 S6 157.49(7) 2_666 . ?
S3 Cs3 S6 90.77(5) 1_455 . ?
S2 Cs3 S2 103.99(15) 2_666 . ?
S6 Cs3 S2 53.09(7) 2_666 . ?
S1 Cs3 S2 49.58(10) . . ?
S3 Cs3 S2 113.51(8) 2_666 . ?
P1 Cs3 S2 102.97(14) 2_666 . ?
S8 Cs3 S2 88.33(9) 2_666 . ?
S3 Cs3 S2 144.97(8) 1_455 . ?
S6 Cs3 S2 69.17(8) . . ?
S2 Cs3 Cs3 66.45(14) 2_666 2_666 ?
S6 Cs3 Cs3 62.62(5) 2_666 2_666 ?
S1 Cs3 Cs3 67.65(9) . 2_666 ?
S3 Cs3 Cs3 92.46(5) 2_666 2_666 ?
P1 Cs3 Cs3 70.63(12) 2_666 2_666 ?
S8 Cs3 Cs3 114.53(6) 2_666 2_666 ?
S3 Cs3 Cs3 136.69(6) 1_455 2_666 ?
S6 Cs3 Cs3 46.31(4) . 2_666 ?
S2 Cs3 Cs3 37.54(9) . 2_666 ?
S2 Cs3 Cs5 148.75(14) 2_666 2_666 ?
S6 Cs3 Cs5 55.56(4) 2_666 2_666 ?
S1 Cs3 Cs5 61.77(7) . 2_666 ?
S3 Cs3 Cs5 117.00(4) 2_666 2_666 ?
P1 Cs3 Cs5 131.48(10) 2_666 2_666 ?
S8 Cs3 Cs5 49.41(3) 2_666 2_666 ?
S3 Cs3 Cs5 124.24(5) 1_455 2_666 ?
S6 Cs3 Cs5 110.27(5) . 2_666 ?
S2 Cs3 Cs5 47.03(8) . 2_666 ?
Cs3 Cs3 Cs5 83.85(5) 2_666 2_666 ?
S2 Cs3 Cs2 47.18(10) 2_666 . ?
S6 Cs3 Cs2 143.95(6) 2_666 . ?
S1 Cs3 Cs2 83.34(8) . . ?
S3 Cs3 Cs2 97.24(5) 2_666 . ?
P1 Cs3 Cs2 75.77(11) 2_666 . ?
S8 Cs3 Cs2 157.73(6) 2_666 . ?
S3 Cs3 Cs2 50.54(3) 1_455 . ?
S6 Cs3 Cs2 44.48(3) . . ?
S2 Cs3 Cs2 113.39(8) . . ?
Cs3 Cs3 Cs2 87.03(5) 2_666 . ?
Cs5 Cs3 Cs2 144.82(4) 2_666 . ?
S2' Cs3' S8 73.49(11) 1_455 2_666 ?
S2' Cs3' S1' 153.71(16) 1_455 . ?
S8 Cs3' S1' 96.78(7) 2_666 . ?
S2' Cs3' P1' 32.88(17) 1_455 1_455 ?
S8 Cs3' P1' 99.60(14) 2_666 1_455 ?
S1' Cs3' P1' 132.11(16) . 1_455 ?
S2' Cs3' S3 62.86(10) 1_455 1_455 ?
S8 Cs3' S3 133.89(7) 2_666 1_455 ?
S1' Cs3' S3 115.65(7) . 1_455 ?
P1' Cs3' S3 34.31(13) 1_455 1_455 ?
S2' Cs3' S6 120.98(10) 1_455 2_666 ?
S8 Cs3' S6 55.46(5) 2_666 2_666 ?
S1' Cs3' S6 67.12(7) . 2_666 ?
P1' Cs3' S6 153.11(14) 1_455 2_666 ?
S3 Cs3' S6 166.77(7) 1_455 2_666 ?
S2' Cs3' S5' 133.04(13) 1_455 . ?
S8 Cs3' S5' 118.04(8) 2_666 . ?
S1' Cs3' S5' 31.51(8) . . ?
P1' Cs3' S5' 102.87(16) 1_455 . ?
S3 Cs3' S5' 84.62(7) 1_455 . ?
S6 Cs3' S5' 98.58(7) 2_666 . ?
S2' Cs3' S3 84.41(13) 1_455 2_666 ?
S8 Cs3' S3 82.16(5) 2_666 2_666 ?
S1' Cs3' S3 119.07(8) . 2_666 ?
P1' Cs3' S3 107.61(14) 1_455 2_666 ?
S3 Cs3' S3 106.56(5) 1_455 2_666 ?
S6 Cs3' S3 62.91(4) 2_666 2_666 ?
S5' Cs3' S3 139.76(8) . 2_666 ?
S2' Cs3' S2' 97.60(14) 1_455 2_666 ?
S8 Cs3' S2' 132.28(8) 2_666 2_666 ?
S1' Cs3' S2' 106.57(11) . 2_666 ?
P1' Cs3' S2' 94.69(14) 1_455 2_666 ?
S3 Cs3' S2' 70.42(7) 1_455 2_666 ?
S6 Cs3' S2' 96.36(8) 2_666 2_666 ?
S5' Cs3' S2' 102.37(10) . 2_666 ?
S3 Cs3' S2' 50.13(7) 2_666 2_666 ?
S2' Cs3' Cs3' 63.08(13) 1_455 2_566 ?
S8 Cs3' Cs3' 116.27(6) 2_666 2_566 ?
S1' Cs3' Cs3' 140.27(10) . 2_566 ?
P1' Cs3' Cs3' 66.01(13) 1_455 2_566 ?
S3 Cs3' Cs3' 55.79(4) 1_455 2_566 ?
S6 Cs3' Cs3' 113.19(6) 2_666 2_566 ?
S5' Cs3' Cs3' 125.65(8) . 2_566 ?
S3 Cs3' Cs3' 50.77(4) 2_666 2_566 ?
S2' Cs3' Cs3' 34.52(8) 2_666 2_566 ?
S2' Cs3' Cs5 114.06(13) 1_455 2_666 ?
S8 Cs3' Cs5 51.17(4) 2_666 2_666 ?
S1' Cs3' Cs5 47.27(6) . 2_666 ?
P1' Cs3' Cs5 120.37(13) 1_455 2_666 ?
S3 Cs3' Cs5 137.52(5) 1_455 2_666 ?
S6 Cs3' Cs5 54.52(3) 2_666 2_666 ?
S5' Cs3' Cs5 67.69(6) . 2_666 ?
S3 Cs3' Cs5 115.44(4) 2_666 2_666 ?
S2' Cs3' Cs5 144.65(8) 2_666 2_666 ?
Cs3' Cs3' Cs5 165.19(5) 2_566 2_666 ?
S2' Cs3' Cs1 87.24(11) 1_455 2_566 ?
S8 Cs3' Cs1 117.26(6) 2_666 2_566 ?
S1' Cs3' Cs1 75.44(6) . 2_566 ?
P1' Cs3' Cs1 57.02(14) 1_455 2_566 ?
S3 Cs3' Cs1 49.58(4) 1_455 2_566 ?
S6 Cs3' Cs1 139.57(4) 2_666 2_566 ?
S5' Cs3' Cs1 46.14(6) . 2_566 ?
S3 Cs3' Cs1 155.58(4) 2_666 2_566 ?
S2' Cs3' Cs1 108.74(6) 2_666 2_566 ?
Cs3' Cs3' Cs1 105.16(4) 2_566 2_566 ?
Cs5 Cs3' Cs1 88.90(3) 2_666 2_566 ?
S13 Cs4 S9 122.48(5) 2_576 1_564 ?
S13 Cs4 S11 126.17(5) 2_576 1_554 ?
S9 Cs4 S11 81.59(5) 1_564 1_554 ?
S13 Cs4 S8 72.39(5) 2_576 2_666 ?
S9 Cs4 S8 159.71(5) 1_564 2_666 ?
S11 Cs4 S8 100.92(4) 1_554 2_666 ?
S13 Cs4 S14 55.82(5) 2_576 2_576 ?
S9 Cs4 S14 66.71(4) 1_564 2_576 ?
S11 Cs4 S14 121.95(5) 1_554 2_576 ?
S8 Cs4 S14 125.44(4) 2_666 2_576 ?
S13 Cs4 S9 126.13(5) 2_576 2_666 ?
S9 Cs4 S9 109.67(4) 1_564 2_666 ?
S11 Cs4 S9 71.04(4) 1_554 2_666 ?
S8 Cs4 S9 53.75(4) 2_666 2_666 ?
S14 Cs4 S9 164.18(5) 2_576 2_666 ?
S13 Cs4 S14 75.38(5) 2_576 1_554 ?
S9 Cs4 S14 109.04(5) 1_564 1_554 ?
S11 Cs4 S14 50.79(4) 1_554 1_554 ?
S8 Cs4 S14 87.30(5) 2_666 1_554 ?
S14 Cs4 S14 94.69(5) 2_576 1_554 ?
S9 Cs4 S14 100.96(4) 2_666 1_554 ?
S13 Cs4 P3 99.24(4) 2_576 1_554 ?
S9 Cs4 P3 81.85(4) 1_564 1_554 ?
S11 Cs4 P3 31.67(4) 1_554 1_554 ?
S8 Cs4 P3 110.93(4) 2_666 1_554 ?
S14 Cs4 P3 94.25(5) 2_576 1_554 ?
S9 Cs4 P3 100.53(4) 2_666 1_554 ?
S14 Cs4 P3 29.40(4) 1_554 1_554 ?
S13 Cs4 S13 96.77(5) 2_576 1_554 ?
S9 Cs4 S13 59.30(4) 1_564 1_554 ?
S11 Cs4 S13 51.80(4) 1_554 1_554 ?
S8 Cs4 S13 137.27(4) 2_666 1_554 ?
S14 Cs4 S13 70.17(5) 2_576 1_554 ?
S9 Cs4 S13 122.28(4) 2_666 1_554 ?
S14 Cs4 S13 50.18(4) 1_554 1_554 ?
P3 Cs4 S13 28.27(4) 1_554 1_554 ?
S13 Cs4 S12 93.12(4) 2_576 2_676 ?
S9 Cs4 S12 89.42(4) 1_564 2_676 ?
S11 Cs4 S12 138.03(4) 1_554 2_676 ?
S8 Cs4 S12 75.18(4) 2_666 2_676 ?
S14 Cs4 S12 90.59(5) 2_576 2_676 ?
S9 Cs4 S12 73.80(4) 2_666 2_676 ?
S14 Cs4 S12 161.42(4) 1_554 2_676 ?
P3 Cs4 S12 167.39(4) 1_554 2_676 ?
S13 Cs4 S12 147.54(4) 1_554 2_676 ?
S13 Cs4 P2 99.42(4) 2_576 2_666 ?
S9 Cs4 P2 137.93(4) 1_564 2_666 ?
S11 Cs4 P2 75.95(4) 1_554 2_666 ?
S8 Cs4 P2 29.28(4) 2_666 2_666 ?
S14 Cs4 P2 154.50(4) 2_576 2_666 ?
S9 Cs4 P2 29.06(3) 2_666 2_666 ?
S14 Cs4 P2 83.26(4) 1_554 2_666 ?
P3 Cs4 P2 96.05(4) 1_554 2_666 ?
S13 Cs4 P2 124.02(4) 1_554 2_666 ?
S12 Cs4 P2 84.33(4) 2_676 2_666 ?
S13 Cs4 P3 28.42(4) 2_576 2_576 ?
S9 Cs4 P3 95.08(4) 1_564 2_576 ?
S11 Cs4 P3 136.07(4) 1_554 2_576 ?
S8 Cs4 P3 96.71(4) 2_666 2_576 ?
S14 Cs4 P3 28.90(4) 2_576 2_576 ?
S9 Cs4 P3 147.00(4) 2_666 2_576 ?
S14 Cs4 P3 90.70(4) 1_554 2_576 ?
P3 Cs4 P3 104.40(3) 1_554 2_576 ?
S13 Cs4 P3 88.83(4) 1_554 2_576 ?
S12 Cs4 P3 85.34(4) 2_676 2_576 ?
P2 Cs4 P3 125.60(4) 2_666 2_576 ?
S4' Cs5 S1' 71.35(16) 1_545 2_666 ?
S4' Cs5 S13 141.17(15) 1_545 1_545 ?
S1' Cs5 S13 135.46(7) 2_666 1_545 ?
S4' Cs5 S2 104.44(17) 1_545 2_666 ?
S1' Cs5 S2 33.76(11) 2_666 2_666 ?
S13 Cs5 S2 103.38(10) 1_545 2_666 ?
S4' Cs5 S12 84.79(16) 1_545 1_545 ?
S1' Cs5 S12 155.81(7) 2_666 1_545 ?
S13 Cs5 S12 67.16(4) 1_545 1_545 ?
S2 Cs5 S12 170.37(10) 2_666 1_545 ?
S4' Cs5 S1 55.03(16) 1_545 1_545 ?
S1' Cs5 S1 102.03(9) 2_666 1_545 ?
S13 Cs5 S1 88.09(9) 1_545 1_545 ?
S2 Cs5 S1 117.35(11) 2_666 1_545 ?
S12 Cs5 S1 65.57(7) 1_545 1_545 ?
S4' Cs5 S5' 67.51(16) 1_545 1_545 ?
S1' Cs5 S5' 106.19(8) 2_666 1_545 ?
S13 Cs5 S5' 76.63(7) 1_545 1_545 ?
S2 Cs5 S5' 114.11(11) 2_666 1_545 ?
S12 Cs5 S5' 66.53(7) 1_545 1_545 ?
S1 Cs5 S5' 12.76(8) 1_545 1_545 ?
S4' Cs5 S8 87.56(16) 1_545 . ?
S1' Cs5 S8 94.20(7) 2_666 . ?
S13 Cs5 S8 112.23(5) 1_545 . ?
S2 Cs5 S8 102.28(10) 2_666 . ?
S12 Cs5 S8 80.55(5) 1_545 . ?
S1 Cs5 S8 129.91(8) 1_545 . ?
S5' Cs5 S8 139.64(7) 1_545 . ?
S4' Cs5 S9 139.30(16) 1_545 . ?
S1' Cs5 S9 116.52(7) 2_666 . ?
S13 Cs5 S9 62.96(4) 1_545 . ?
S2 Cs5 S9 95.08(8) 2_666 . ?
S12 Cs5 S9 79.18(4) 1_545 . ?
S1 Cs5 S9 141.35(8) 1_545 . ?
S5' Cs5 S9 134.77(7) 1_545 . ?
S8 Cs5 S9 53.14(4) . . ?
S4' Cs5 S2' 114.18(17) 1_545 2_666 ?
S1' Cs5 S2' 50.77(9) 2_666 2_666 ?
S13 Cs5 S2' 84.69(8) 1_545 2_666 ?
S2 Cs5 S2' 22.19(13) 2_666 2_666 ?
S12 Cs5 S2' 150.16(8) 1_545 2_666 ?
S1 Cs5 S2' 105.38(11) 1_545 2_666 ?
S5' Cs5 S2' 98.42(11) 1_545 2_666 ?
S8 Cs5 S2' 121.13(9) . 2_666 ?
S9 Cs5 S2' 97.26(7) . 2_666 ?
S4' Cs5 S4 2.4(2) 1_545 1_545 ?
S1' Cs5 S4 73.45(13) 2_666 1_545 ?
S13 Cs5 S4 138.78(11) 1_545 1_545 ?
S2 Cs5 S4 106.38(14) 2_666 1_545 ?
S12 Cs5 S4 82.78(11) 1_545 1_545 ?
S1 Cs5 S4 52.95(13) 1_545 1_545 ?
S5' Cs5 S4 65.50(12) 1_545 1_545 ?
S8 Cs5 S4 88.55(12) . 1_545 ?
S9 Cs5 S4 139.68(12) . 1_545 ?
S2' Cs5 S4 115.46(13) 2_666 1_545 ?
S4' Cs5 P2 116.19(15) 1_545 . ?
S1' Cs5 P2 93.06(7) 2_666 . ?
S13 Cs5 P2 92.95(4) 1_545 . ?
S2 Cs5 P2 84.44(9) 2_666 . ?
S12 Cs5 P2 94.02(4) 1_545 . ?
S1 Cs5 P2 157.33(7) 1_545 . ?
S5' Cs5 P2 160.23(7) 1_545 . ?
S8 Cs5 P2 30.61(4) . . ?
S9 Cs5 P2 30.23(3) . . ?
S2' Cs5 P2 97.26(9) 2_666 . ?
S4 Cs5 P2 117.58(11) 1_545 . ?
S11 Cs6 S7 69.89(4) 2_666 2_666 ?
S11 Cs6 S14 111.99(5) 2_666 2_566 ?
S7 Cs6 S14 135.13(5) 2_666 2_566 ?
S11 Cs6 S9 74.57(5) 2_666 1_554 ?
S7 Cs6 S9 143.29(5) 2_666 1_554 ?
S14 Cs6 S9 67.72(4) 2_566 1_554 ?
S11 Cs6 S14 141.41(5) 2_666 1_554 ?
S7 Cs6 S14 72.61(5) 2_666 1_554 ?
S14 Cs6 S14 100.79(4) 2_566 1_554 ?
S9 Cs6 S14 139.34(5) 1_554 1_554 ?
S11 Cs6 S7 68.96(4) 2_666 1_554 ?
S7 Cs6 S7 101.44(4) 2_666 1_554 ?
S14 Cs6 S7 121.55(4) 2_566 1_554 ?
S9 Cs6 S7 56.09(4) 1_554 1_554 ?
S14 Cs6 S7 110.74(4) 1_554 1_554 ?
S11 Cs6 S10 137.46(5) 2_666 1_554 ?
S7 Cs6 S10 115.44(4) 2_666 1_554 ?
S14 Cs6 S10 93.29(5) 2_566 1_554 ?
S9 Cs6 S10 85.14(5) 1_554 1_554 ?
S14 Cs6 S10 55.78(5) 1_554 1_554 ?
S7 Cs6 S10 68.67(4) 1_554 1_554 ?
S11 Cs6 S12 32.28(4) 2_666 2_666 ?
S7 Cs6 S12 59.86(4) 2_666 2_666 ?
S14 Cs6 S12 96.94(4) 2_566 2_666 ?
S9 Cs6 S12 93.75(4) 1_554 2_666 ?
S14 Cs6 S12 126.82(5) 1_554 2_666 ?
S7 Cs6 S12 101.18(4) 1_554 2_666 ?
S10 Cs6 S12 168.44(4) 1_554 2_666 ?
S11 Cs6 S11 104.50(4) 2_666 1_554 ?
S7 Cs6 S11 65.70(4) 2_666 1_554 ?
S14 Cs6 S11 142.55(5) 2_566 1_554 ?
S9 Cs6 S11 116.31(4) 1_554 1_554 ?
S14 Cs6 S11 50.15(4) 1_554 1_554 ?
S7 Cs6 S11 64.41(4) 1_554 1_554 ?
S10 Cs6 S11 52.31(4) 1_554 1_554 ?
S12 Cs6 S11 119.00(4) 2_666 1_554 ?
S11 Cs6 P3 136.03(4) 2_666 1_554 ?
S7 Cs6 P3 85.70(4) 2_666 1_554 ?
S14 Cs6 P3 111.09(4) 2_566 1_554 ?
S9 Cs6 P3 115.03(4) 1_554 1_554 ?
S14 Cs6 P3 30.35(4) 1_554 1_554 ?
S7 Cs6 P3 81.50(4) 1_554 1_554 ?
S10 Cs6 P3 30.93(4) 1_554 1_554 ?
S12 Cs6 P3 145.43(4) 2_666 1_554 ?
S11 Cs6 P3 31.67(4) 1_554 1_554 ?
S11 Cs6 P2 75.57(4) 2_666 1_554 ?
S7 Cs6 P2 128.83(4) 2_666 1_554 ?
S14 Cs6 P2 92.33(4) 2_566 1_554 ?
S9 Cs6 P2 28.04(3) 1_554 1_554 ?
S14 Cs6 P2 124.11(4) 1_554 1_554 ?
S7 Cs6 P2 29.32(3) 1_554 1_554 ?
S10 Cs6 P2 69.53(4) 1_554 1_554 ?
S12 Cs6 P2 104.57(4) 2_666 1_554 ?
S11 Cs6 P2 88.68(3) 1_554 1_554 ?
P3 Cs6 P2 94.41(4) 1_554 1_554 ?
S11 Cs6 Cs6 56.28(3) 2_666 2_665 ?
S7 Cs6 Cs6 51.81(3) 2_666 2_665 ?
S14 Cs6 Cs6 166.04(4) 2_566 2_665 ?
S9 Cs6 Cs6 100.13(3) 1_554 2_665 ?
S14 Cs6 Cs6 92.96(3) 1_554 2_665 ?
S7 Cs6 Cs6 49.63(3) 1_554 2_665 ?
S10 Cs6 Cs6 92.42(3) 1_554 2_665 ?
S12 Cs6 Cs6 76.42(3) 2_666 2_665 ?
S11 Cs6 Cs6 48.22(3) 1_554 2_665 ?
P3 Cs6 Cs6 79.82(3) 1_554 2_665 ?
P2 Cs6 Cs6 77.77(2) 1_554 2_665 ?
S5' S1' P1' 104.7(3) . . ?
S5' S1' Cs5 119.89(19) . 2_666 ?
P1' S1' Cs5 87.6(2) . 2_666 ?
S5' S1' Cs3' 83.26(15) . . ?
P1' S1' Cs3' 170.3(3) . . ?
Cs5 S1' Cs3' 83.59(8) 2_666 . ?
P1 S1 In1 92.9(3) . . ?
P1 S1 Cs5 97.6(3) . 1_565 ?
In1 S1 Cs5 96.34(12) . 1_565 ?
P1 S1 Cs3 106.6(3) . . ?
In1 S1 Cs3 110.74(13) . . ?
Cs5 S1 Cs3 142.08(13) 1_565 . ?
P1' S2' Cs3' 101.6(3) . 1_655 ?
P1' S2' Cs2 153.5(3) . 2_666 ?
Cs3' S2' Cs2 104.37(14) 1_655 2_666 ?
P1' S2' Cs5 79.7(3) . 2_666 ?
Cs3' S2' Cs5 157.2(2) 1_655 2_666 ?
Cs2 S2' Cs5 78.30(10) 2_666 2_666 ?
P1' S2' Cs3' 88.5(3) . 2_666 ?
Cs3' S2' Cs3' 82.40(14) 1_655 2_666 ?
Cs2 S2' Cs3' 90.10(12) 2_666 2_666 ?
Cs5 S2' Cs3' 120.39(14) 2_666 2_666 ?
P1 S2 Cs3 106.3(3) . 2_666 ?
P1 S2 Cs5 89.7(3) . 2_666 ?
Cs3 S2 Cs5 147.6(2) 2_666 2_666 ?
P1 S2 Cs2 146.6(3) . 2_666 ?
Cs3 S2 Cs2 99.91(14) 2_666 2_666 ?
Cs5 S2 Cs2 78.50(10) 2_666 2_666 ?
P1 S2 Cs3 95.6(3) . . ?
Cs3 S2 Cs3 76.01(15) 2_666 . ?
Cs5 S2 Cs3 74.53(11) 2_666 . ?
Cs2 S2 Cs3 110.74(13) 2_666 . ?
P1 S3 P1' 11.9(2) . . ?
P1 S3 In1 91.3(2) . . ?
P1' S3 In1 102.46(19) . . ?
P1 S3 Cs1 93.5(2) . 2_666 ?
P1' S3 Cs1 85.6(2) . 2_666 ?
In1 S3 Cs1 110.65(6) . 2_666 ?
P1 S3 Cs3' 80.3(2) . 1_655 ?
P1' S3 Cs3' 70.2(2) . 1_655 ?
In1 S3 Cs3' 167.01(7) . 1_655 ?
Cs1 S3 Cs3' 80.01(4) 2_666 1_655 ?
P1 S3 Cs3 75.4(2) . 2_666 ?
P1' S3 Cs3 79.9(2) . 2_666 ?
In1 S3 Cs3 90.11(6) . 2_666 ?
Cs1 S3 Cs3 156.88(6) 2_666 2_666 ?
Cs3' S3 Cs3 78.19(5) 1_655 2_666 ?
P1 S3 Cs3' 87.9(2) . 2_666 ?
P1' S3 Cs3' 90.9(2) . 2_666 ?
In1 S3 Cs3' 96.46(6) . 2_666 ?
Cs1 S3 Cs3' 152.80(6) 2_666 2_666 ?
Cs3' S3 Cs3' 73.44(5) 1_655 2_666 ?
Cs3 S3 Cs3' 14.13(3) 2_666 2_666 ?
P1 S3 Cs2 162.2(3) . 1_655 ?
P1' S3 Cs2 157.9(2) . 1_655 ?
In1 S3 Cs2 96.35(5) . 1_655 ?
Cs1 S3 Cs2 98.75(5) 2_666 1_655 ?
Cs3' S3 Cs2 89.06(5) 1_655 1_655 ?
Cs3 S3 Cs2 88.54(5) 2_666 1_655 ?
Cs3' S3 Cs2 75.34(5) 2_666 1_655 ?
P1 S3 Cs3 92.8(2) . 1_655 ?
P1' S3 Cs3 82.8(2) . 1_655 ?
In1 S3 Cs3 167.65(8) . 1_655 ?
Cs1 S3 Cs3 80.70(4) 2_666 1_655 ?
Cs3' S3 Cs3 12.60(3) 1_655 1_655 ?
Cs3 S3 Cs3 79.72(6) 2_666 1_655 ?
Cs3' S3 Cs3 72.10(4) 2_666 1_655 ?
Cs2 S3 Cs3 76.56(4) 1_655 1_655 ?
P1' S4' Cs5 115.9(4) . 1_565 ?
P1' S4' Cs1 94.2(4) . 2_666 ?
Cs5 S4' Cs1 87.38(19) 1_565 2_666 ?
P1' S4' Cs1 105.4(3) . 1_665 ?
Cs5 S4' Cs1 136.8(2) 1_565 1_665 ?
Cs1 S4' Cs1 102.0(2) 2_666 1_665 ?
P1' S4' Cs5 74.8(4) . 2_666 ?
Cs5 S4' Cs5 107.5(2) 1_565 2_666 ?
Cs1 S4' Cs5 164.2(2) 2_666 2_666 ?
Cs1 S4' Cs5 70.88(14) 1_665 2_666 ?
P1 S4 Cs1 99.1(4) . 2_666 ?
P1 S4 Cs1 135.3(4) . 1_665 ?
Cs1 S4 Cs1 106.4(2) 2_666 1_665 ?
P1 S4 Cs5 93.9(3) . 1_565 ?
Cs1 S4 Cs5 78.72(15) 2_666 1_565 ?
Cs1 S4 Cs5 126.5(2) 1_665 1_565 ?
P1 S4 Cs5 80.7(3) . 2_666 ?
Cs1 S4 Cs5 178.3(3) 2_666 2_666 ?
Cs1 S4 Cs5 74.78(14) 1_665 2_666 ?
Cs5 S4 Cs5 99.64(19) 1_565 2_666 ?
S1' S5' In1 99.19(18) . . ?
S1' S5' Cs1 136.49(19) . 2_566 ?
In1 S5' Cs1 122.82(13) . 2_566 ?
S1' S5' Cs5 111.09(18) . 1_565 ?
In1 S5' Cs5 94.85(11) . 1_565 ?
Cs1 S5' Cs5 78.64(8) 2_566 1_565 ?
S1' S5' Cs3' 65.22(14) . . ?
In1 S5' Cs3' 127.35(13) . . ?
Cs1 S5' Cs3' 79.28(8) 2_566 . ?
Cs5 S5' Cs3' 137.76(11) 1_565 . ?
P2 S6 In1 89.94(7) . . ?
P2 S6 Cs3 105.52(9) . 2_666 ?
In1 S6 Cs3 102.32(6) . 2_666 ?
P2 S6 Cs2 97.76(7) . . ?
In1 S6 Cs2 110.23(6) . . ?
Cs3 S6 Cs2 139.71(6) 2_666 . ?
P2 S6 Cs3' 91.16(8) . 2_666 ?
In1 S6 Cs3' 102.69(6) . 2_666 ?
Cs3 S6 Cs3' 14.37(4) 2_666 2_666 ?
Cs2 S6 Cs3' 145.80(6) . 2_666 ?
P2 S6 Cs5 73.61(7) . . ?
In1 S6 Cs5 163.25(7) . . ?
Cs3 S6 Cs5 79.70(5) 2_666 . ?
Cs2 S6 Cs5 75.92(3) . . ?
Cs3' S6 Cs5 75.12(4) 2_666 . ?
P2 S6 Cs3 171.36(9) . . ?
In1 S6 Cs3 98.52(6) . . ?
Cs3 S6 Cs3 71.07(6) 2_666 . ?
Cs2 S6 Cs3 81.00(5) . . ?
Cs3' S6 Cs3 85.31(5) 2_666 . ?
Cs5 S6 Cs3 97.84(4) . . ?
P2 S7 In1 90.29(8) . . ?
P2 S7 Cs6 159.40(9) . 2_666 ?
In1 S7 Cs6 109.34(5) . 2_666 ?
P2 S7 Cs2 94.48(7) . 1_655 ?
In1 S7 Cs2 108.42(5) . 1_655 ?
Cs6 S7 Cs2 85.39(4) 2_666 1_655 ?
P2 S7 Cs6 92.97(7) . 1_556 ?
In1 S7 Cs6 97.88(5) . 1_556 ?
Cs6 S7 Cs6 78.56(4) 2_666 1_556 ?
Cs2 S7 Cs6 152.58(6) 1_655 1_556 ?
P2 S8 Cs3' 101.05(10) . 2_666 ?
P2 S8 Cs2 98.04(8) . 1_655 ?
Cs3' S8 Cs2 88.04(5) 2_666 1_655 ?
P2 S8 Cs4 88.99(9) . 2_666 ?
Cs3' S8 Cs4 169.93(7) 2_666 2_666 ?
Cs2 S8 Cs4 89.88(5) 1_655 2_666 ?
P2 S8 Cs1 156.28(9) . 2_656 ?
Cs3' S8 Cs1 87.96(5) 2_666 2_656 ?
Cs2 S8 Cs1 104.22(5) 1_655 2_656 ?
Cs4 S8 Cs1 83.00(5) 2_666 2_656 ?
P2 S8 Cs5 80.80(7) . . ?
Cs3' S8 Cs5 82.20(5) 2_666 . ?
Cs2 S8 Cs5 169.73(8) 1_655 . ?
Cs4 S8 Cs5 100.28(5) 2_666 . ?
Cs1 S8 Cs5 78.73(4) 2_656 . ?
P2 S8 Cs3 89.03(9) . 2_666 ?
Cs3' S8 Cs3 12.67(3) 2_666 2_666 ?
Cs2 S8 Cs3 93.68(6) 1_655 2_666 ?
Cs4 S8 Cs3 176.14(6) 2_666 2_666 ?
Cs1 S8 Cs3 97.55(5) 2_656 2_666 ?
Cs5 S8 Cs3 76.13(5) . 2_666 ?
P2 S9 Cs4 153.57(10) . 1_546 ?
P2 S9 Cs6 94.77(8) . 1_556 ?
Cs4 S9 Cs6 80.80(4) 1_546 1_556 ?
P2 S9 Cs2 96.16(9) . . ?
Cs4 S9 Cs2 108.96(5) 1_546 . ?
Cs6 S9 Cs2 82.71(4) 1_556 . ?
P2 S9 Cs4 85.79(8) . 2_666 ?
Cs4 S9 Cs4 70.33(4) 1_546 2_666 ?
Cs6 S9 Cs4 104.14(5) 1_556 2_666 ?
Cs2 S9 Cs4 172.73(6) . 2_666 ?
P2 S9 Cs5 78.54(7) . . ?
Cs4 S9 Cs5 114.36(5) 1_546 . ?
Cs6 S9 Cs5 157.79(6) 1_556 . ?
Cs2 S9 Cs5 77.06(4) . . ?
Cs4 S9 Cs5 96.53(5) 2_666 . ?
P3 S10 In1 105.94(8) . . ?
P3 S10 Cs6 83.67(9) . 1_556 ?
In1 S10 Cs6 94.19(6) . 1_556 ?
P3 S10 Cs1 87.39(8) . 2_566 ?
In1 S10 Cs1 106.58(7) . 2_566 ?
Cs6 S10 Cs1 158.97(6) 1_556 2_566 ?
P3 S10 Cs2 150.09(10) . . ?
In1 S10 Cs2 100.24(6) . . ?
Cs6 S10 Cs2 80.20(4) 1_556 . ?
Cs1 S10 Cs2 98.88(5) 2_566 . ?
S12 S11 P3 105.76(11) . . ?
S12 S11 Cs6 83.89(8) . 2_666 ?
P3 S11 Cs6 151.75(9) . 2_666 ?
S12 S11 Cs4 125.58(9) . 1_556 ?
P3 S11 Cs4 86.05(7) . 1_556 ?
Cs6 S11 Cs4 110.22(5) 2_666 1_556 ?
S12 S11 Cs6 118.80(8) . 1_556 ?
P3 S11 Cs6 76.64(7) . 1_556 ?
Cs6 S11 Cs6 75.50(4) 2_666 1_556 ?
Cs4 S11 Cs6 115.61(5) 1_556 1_556 ?
S11 S12 In1 101.81(8) . . ?
S11 S12 Cs5 111.67(9) . 1_565 ?
In1 S12 Cs5 95.71(6) . 1_565 ?
S11 S12 Cs6 63.83(7) . 2_666 ?
In1 S12 Cs6 100.33(6) . 2_666 ?
Cs5 S12 Cs6 163.91(5) 1_565 2_666 ?
S11 S12 Cs1 152.85(9) . 2_666 ?
In1 S12 Cs1 103.67(5) . 2_666 ?
Cs5 S12 Cs1 74.97(4) 1_565 2_666 ?
Cs6 S12 Cs1 102.18(4) 2_666 2_666 ?
S11 S12 Cs4 80.20(7) . 2_676 ?
In1 S12 Cs4 169.86(7) . 2_676 ?
Cs5 S12 Cs4 92.71(4) 1_565 2_676 ?
Cs6 S12 Cs4 71.47(3) 2_666 2_676 ?
Cs1 S12 Cs4 73.08(3) 2_666 2_676 ?
P3 S13 Cs1 98.99(9) . 2_566 ?
P3 S13 Cs4 94.98(8) . 2_576 ?
Cs1 S13 Cs4 88.11(5) 2_566 2_576 ?
P3 S13 Cs5 112.82(9) . 1_565 ?
Cs1 S13 Cs5 81.18(5) 2_566 1_565 ?
Cs4 S13 Cs5 151.37(7) 2_576 1_565 ?
P3 S13 Cs4 75.57(8) . 1_556 ?
Cs1 S13 Cs4 169.28(6) 2_566 1_556 ?
Cs4 S13 Cs4 83.23(5) 2_576 1_556 ?
Cs5 S13 Cs4 109.38(5) 1_565 1_556 ?
P3 S14 Cs6 111.95(10) . 2_566 ?
P3 S14 Cs6 84.76(8) . 1_556 ?
Cs6 S14 Cs6 79.21(4) 2_566 1_556 ?
P3 S14 Cs2 158.00(11) . 2_567 ?
Cs6 S14 Cs2 84.01(4) 2_566 2_567 ?
Cs6 S14 Cs2 83.53(5) 1_556 2_567 ?
P3 S14 Cs4 89.77(9) . 2_576 ?
Cs6 S14 Cs4 80.61(4) 2_566 2_576 ?
Cs6 S14 Cs4 155.33(7) 1_556 2_576 ?
Cs2 S14 Cs4 108.32(5) 2_567 2_576 ?
P3 S14 Cs4 82.94(8) . 1_556 ?
Cs6 S14 Cs4 159.29(6) 2_566 1_556 ?
Cs6 S14 Cs4 117.68(6) 1_556 1_556 ?
Cs2 S14 Cs4 86.11(5) 2_567 1_556 ?
Cs4 S14 Cs4 85.31(5) 2_576 1_556 ?
S4' P1' S2' 114.4(4) . . ?
S4' P1' S1' 111.1(5) . . ?
S2' P1' S1' 99.6(4) . . ?
S4' P1' S3 115.3(5) . . ?
S2' P1' S3 111.1(4) . . ?
S1' P1' S3 103.5(3) . . ?
S4' P1' Cs3' 108.1(3) . 1_655 ?
S2' P1' Cs3' 45.5(2) . 1_655 ?
S1' P1' Cs3' 136.3(4) . 1_655 ?
S3 P1' Cs3' 75.5(2) . 1_655 ?
S4' P1' Cs5 76.6(4) . 2_666 ?
S2' P1' Cs5 71.1(3) . 2_666 ?
S1' P1' Cs5 60.1(2) . 2_666 ?
S3 P1' Cs5 163.3(3) . 2_666 ?
Cs3' P1' Cs5 113.12(18) 1_655 2_666 ?
S4' P1' Cs1 56.8(3) . 2_666 ?
S2' P1' Cs1 116.4(3) . 2_666 ?
S1' P1' Cs1 143.9(3) . 2_666 ?
S3 P1' Cs1 62.8(2) . 2_666 ?
Cs3' P1' Cs1 75.56(14) 1_655 2_666 ?
Cs5 P1' Cs1 132.1(2) 2_666 2_666 ?
S4 P1 S3 111.5(4) . . ?
S4 P1 S2 113.6(4) . . ?
S3 P1 S2 112.4(4) . . ?
S4 P1 S1 109.4(5) . . ?
S3 P1 S1 101.0(3) . . ?
S2 P1 S1 108.2(4) . . ?
S4 P1 Cs3 151.9(4) . 2_666 ?
S3 P1 Cs3 74.5(2) . 2_666 ?
S2 P1 Cs3 43.7(2) . 2_666 ?
S1 P1 Cs3 95.7(2) . 2_666 ?
S4 P1 Cs5 70.7(3) . 2_666 ?
S3 P1 Cs5 172.8(4) . 2_666 ?
S2 P1 Cs5 61.0(3) . 2_666 ?
S1 P1 Cs5 84.4(3) . 2_666 ?
Cs3 P1 Cs5 100.38(17) 2_666 2_666 ?
S4 P1 Cs1 53.5(3) . 2_666 ?
S3 P1 Cs1 58.57(19) . 2_666 ?
S2 P1 Cs1 141.1(3) . 2_666 ?
S1 P1 Cs1 110.6(3) . 2_666 ?
Cs3 P1 Cs1 129.1(2) 2_666 2_666 ?
Cs5 P1 Cs1 124.16(18) 2_666 2_666 ?
S9 P2 S8 112.16(12) . . ?
S9 P2 S6 110.02(11) . . ?
S8 P2 S6 110.01(11) . . ?
S9 P2 S7 111.31(10) . . ?
S8 P2 S7 110.33(10) . . ?
S6 P2 S7 102.60(10) . . ?
S9 P2 Cs5 71.24(7) . . ?
S8 P2 Cs5 68.58(7) . . ?
S6 P2 Cs5 75.83(7) . . ?
S7 P2 Cs5 177.41(8) . . ?
S9 P2 Cs4 65.16(8) . 2_666 ?
S8 P2 Cs4 61.73(8) . 2_666 ?
S6 P2 Cs4 164.48(8) . 2_666 ?
S7 P2 Cs4 92.79(7) . 2_666 ?
Cs5 P2 Cs4 88.72(4) . 2_666 ?
S9 P2 Cs6 57.19(7) . 1_556 ?
S8 P2 Cs6 147.43(10) . 1_556 ?
S6 P2 Cs6 102.39(8) . 1_556 ?
S7 P2 Cs6 57.70(6) . 1_556 ?
Cs5 P2 Cs6 124.51(4) . 1_556 ?
Cs4 P2 Cs6 87.43(3) 2_666 1_556 ?
S13 P3 S14 113.53(12) . . ?
S13 P3 S10 114.78(13) . . ?
S14 P3 S10 112.78(12) . . ?
S13 P3 S11 110.02(11) . . ?
S14 P3 S11 99.81(11) . . ?
S10 P3 S11 104.40(10) . . ?
S13 P3 Cs6 178.00(9) . 1_556 ?
S14 P3 Cs6 64.89(8) . 1_556 ?
S10 P3 Cs6 65.39(8) . 1_556 ?
S11 P3 Cs6 71.69(7) . 1_556 ?
S13 P3 Cs4 76.17(8) . 1_556 ?
S14 P3 Cs4 67.66(8) . 1_556 ?
S10 P3 Cs4 165.88(9) . 1_556 ?
S11 P3 Cs4 62.28(6) . 1_556 ?
Cs6 P3 Cs4 104.00(4) 1_556 1_556 ?
S13 P3 Cs4 56.60(7) . 2_576 ?
S14 P3 Cs4 61.33(7) . 2_576 ?
S10 P3 Cs4 117.53(8) . 2_576 ?
S11 P3 Cs4 137.87(8) . 2_576 ?
Cs6 P3 Cs4 121.45(4) 1_556 2_576 ?
Cs4 P3 Cs4 75.60(3) 1_556 2_576 ?
S13 P3 Cs1 53.51(8) . 2_566 ?
S14 P3 Cs1 121.58(9) . 2_566 ?
S10 P3 Cs1 63.81(8) . 2_566 ?
S11 P3 Cs1 138.54(8) . 2_566 ?
Cs6 P3 Cs1 125.97(4) 1_556 2_566 ?
Cs4 P3 Cs1 128.89(5) 1_556 2_566 ?
Cs4 P3 Cs1 70.09(3) 2_576 2_566 ?

loop_
_geom_bond_atom_site_label_1
_geom_bond_atom_site_label_2
_geom_bond_distance
_geom_bond_site_symmetry_2
_geom_bond_publ_flag
In1 S1 2.537(4) . ?
In1 S12 2.5738(18) . ?
In1 S5' 2.574(4) . ?
In1 S7 2.5847(19) . ?
In1 S6 2.6099(18) . ?
In1 S3 2.6874(18) . ?
In1 S10 2.767(2) . ?
Cs1 S4' 3.414(9) 2_666 ?
Cs1 S13 3.446(2) 2_566 ?
Cs1 S5' 3.447(4) 2_566 ?
Cs1 S4 3.458(8) 2_666 ?
Cs1 S4 3.510(7) 1_445 ?
Cs1 S3 3.631(2) 2_666 ?
Cs1 S8 3.637(2) 2_656 ?
Cs1 S4' 3.757(8) 1_445 ?
Cs1 S10 3.803(2) 2_566 ?
Cs1 S12 3.9781(18) 2_666 ?
Cs1 P1' 4.069(9) 2_666 ?
Cs1 P3 4.234(2) 2_566 ?
Cs2 S2' 3.475(4) 2_666 ?
Cs2 S8 3.515(2) 1_455 ?
Cs2 S6 3.5557(18) . ?
Cs2 S7 3.5882(18) 1_455 ?
Cs2 S14 3.613(2) 2_567 ?
Cs2 S9 3.650(2) . ?
Cs2 S2 3.732(5) 2_666 ?
Cs2 S10 3.8043(19) . ?
Cs2 S3 3.979(2) 1_455 ?
Cs2 Cs5 4.6222(9) . ?
Cs2 Cs6 4.7788(8) 1_556 ?
Cs2 Cs6 4.7973(8) 2_566 ?
Cs3 S2 2.764(6) 2_666 ?
Cs3 S6 3.365(2) 2_666 ?
Cs3 S1 3.733(4) . ?
Cs3 S3 3.823(3) 2_666 ?
Cs3 P1 3.839(8) 2_666 ?
Cs3 S8 3.942(3) 2_666 ?
Cs3 S3 4.111(3) 1_455 ?
Cs3 S6 4.132(3) . ?
Cs3 S2 4.158(7) . ?
Cs3 Cs3 4.402(4) 2_666 ?
Cs3 Cs5 4.7033(19) 2_666 ?
Cs3' S2' 2.600(6) 1_455 ?
Cs3' S8 3.434(3) 2_666 ?
Cs3' S1' 3.562(4) . ?
Cs3' P1' 3.572(8) 1_455 ?
Cs3' S3 3.676(2) 1_455 ?
Cs3' S6 3.729(2) 2_666 ?
Cs3' S5' 3.896(4) . ?
Cs3' S3 3.924(3) 2_666 ?
Cs3' S2' 4.091(6) 2_666 ?
Cs3' Cs3' 4.548(3) 2_566 ?
Cs3' Cs5 4.6793(15) 2_666 ?
Cs3' Cs1 4.6970(16) 2_566 ?
Cs4 S13 3.473(2) 2_576 ?
Cs4 S9 3.5695(19) 1_564 ?
Cs4 S11 3.5919(18) 1_554 ?
Cs4 S8 3.624(2) 2_666 ?
Cs4 S14 3.636(2) 2_576 ?
Cs4 S9 3.744(2) 2_666 ?
Cs4 S14 3.773(2) 1_554 ?
Cs4 P3 4.0481(18) 1_554 ?
Cs4 S13 4.059(2) 1_554 ?
Cs4 S12 4.1011(18) 2_676 ?
Cs4 P2 4.1145(19) 2_666 ?
Cs4 P3 4.1439(18) 2_576 ?
Cs5 S4' 3.302(7) 1_545 ?
Cs5 S1' 3.459(4) 2_666 ?
Cs5 S13 3.489(2) 1_545 ?
Cs5 S2 3.571(6) 2_666 ?
Cs5 S12 3.634(2) 1_545 ?
Cs5 S1 3.636(4) 1_545 ?
Cs5 S5' 3.670(4) 1_545 ?
Cs5 S8 3.679(2) . ?
Cs5 S9 3.769(2) . ?
Cs5 S2' 3.833(5) 2_666 ?
Cs5 S4 3.843(8) 1_545 ?
Cs5 P2 3.9011(17) . ?
Cs6 S11 3.4536(19) 2_666 ?
Cs6 S7 3.4853(16) 2_666 ?
Cs6 S14 3.528(2) 2_566 ?
Cs6 S9 3.582(2) 1_554 ?
Cs6 S14 3.589(2) 1_554 ?
Cs6 S7 3.5953(17) 1_554 ?
Cs6 S10 3.611(2) 1_554 ?
Cs6 S12 3.826(2) 2_666 ?
Cs6 S11 3.852(2) 1_554 ?
Cs6 P3 3.9475(19) 1_554 ?
Cs6 P2 4.2477(17) 1_554 ?
Cs6 Cs6 4.4836(9) 2_665 ?
S1' S5' 2.050(5) . ?
S1' P1' 2.134(8) . ?
S1' Cs5 3.459(4) 2_666 ?
S1 P1 2.112(8) . ?
S1 Cs5 3.636(4) 1_565 ?
S2' P1' 1.980(9) . ?
S2' Cs3' 2.600(6) 1_655 ?
S2' Cs2 3.475(4) 2_666 ?
S2' Cs5 3.833(5) 2_666 ?
S2' Cs3' 4.091(6) 2_666 ?
S2 P1 2.000(9) . ?
S2 Cs3 2.764(6) 2_666 ?
S2 Cs5 3.571(6) 2_666 ?
S2 Cs2 3.732(5) 2_666 ?
S3 P1 1.993(8) . ?
S3 P1' 2.140(9) . ?
S3 Cs1 3.631(2) 2_666 ?
S3 Cs3' 3.676(2) 1_655 ?
S3 Cs3 3.823(3) 2_666 ?
S3 Cs3' 3.924(3) 2_666 ?
S3 Cs2 3.979(2) 1_655 ?
S3 Cs3 4.111(3) 1_655 ?
S4' P1' 1.975(11) . ?
S4' Cs5 3.302(6) 1_565 ?
S4' Cs1 3.414(9) 2_666 ?
S4' Cs1 3.757(8) 1_665 ?
S4' Cs5 4.017(9) 2_666 ?
S4 P1 1.980(10) . ?
S4 Cs1 3.458(8) 2_666 ?
S4 Cs1 3.510(7) 1_665 ?
S4 Cs5 3.843(8) 1_565 ?
S4 Cs5 3.904(8) 2_666 ?
S5' Cs1 3.447(4) 2_566 ?
S5' Cs5 3.670(4) 1_565 ?
S6 P2 2.068(3) . ?
S6 Cs3 3.365(2) 2_666 ?
S6 Cs3' 3.729(2) 2_666 ?
S7 P2 2.083(2) . ?
S7 Cs6 3.4853(16) 2_666 ?
S7 Cs2 3.5882(17) 1_655 ?
S7 Cs6 3.5953(17) 1_556 ?
S8 P2 2.012(2) . ?
S8 Cs3' 3.434(3) 2_666 ?
S8 Cs2 3.515(2) 1_655 ?
S8 Cs4 3.624(2) 2_666 ?
S8 Cs1 3.637(2) 2_656 ?
S8 Cs3 3.942(3) 2_666 ?
S9 P2 2.004(2) . ?
S9 Cs4 3.5695(19) 1_546 ?
S9 Cs6 3.582(2) 1_556 ?
S9 Cs4 3.744(2) 2_666 ?
S10 P3 2.042(3) . ?
S10 Cs6 3.611(2) 1_556 ?
S10 Cs1 3.804(2) 2_566 ?
S11 S12 2.055(2) . ?
S11 P3 2.130(2) . ?
S11 Cs6 3.4535(19) 2_666 ?
S11 Cs4 3.5919(18) 1_556 ?
S11 Cs6 3.852(2) 1_556 ?
S12 Cs5 3.634(2) 1_565 ?
S12 Cs6 3.826(2) 2_666 ?
S12 Cs1 3.9780(18) 2_666 ?
S12 Cs4 4.1011(18) 2_676 ?
S13 P3 1.979(3) . ?
S13 Cs1 3.446(2) 2_566 ?
S13 Cs4 3.473(2) 2_576 ?
S13 Cs5 3.489(2) 1_565 ?
S13 Cs4 4.059(2) 1_556 ?
S14 P3 2.003(3) . ?
S14 Cs6 3.528(2) 2_566 ?
S14 Cs6 3.589(2) 1_556 ?
S14 Cs2 3.613(2) 2_567 ?
S14 Cs4 3.636(2) 2_576 ?
S14 Cs4 3.773(2) 1_556 ?
P1' Cs3' 3.572(8) 1_655 ?
P1' Cs5 3.986(9) 2_666 ?
P1' Cs1 4.069(8) 2_666 ?
P1 Cs3 3.839(8) 2_666 ?
P1 Cs5 4.083(8) 2_666 ?
P1 Cs1 4.247(8) 2_666 ?
P2 Cs4 4.1145(19) 2_666 ?
P2 Cs6 4.2476(16) 1_556 ?
P3 Cs6 3.9474(19) 1_556 ?
P3 Cs4 4.0480(18) 1_556 ?
P3 Cs4 4.1439(18) 2_576 ?
P3 Cs1 4.234(2) 2_566 ?
